data_4021383
loop_
_publ_author_name
'Maya I. Mitova'
'Gerhard Lang'
'John W. Blunt'
'Nicholas J. Cummings'
'Anthony L. J. Cole'
'Ward T. Robinson'
'Murray H. G. Munro'

_publ_section_title
;
 Cladobotric Acids A-F: New Cytotoxic Polyketides from
 a New Zealand Cladobotryum sp.
;
_journal_name_full 'Journal of Organic Chemistry'
_journal_page_first 492
_journal_page_last 497
_journal_paper_doi 10.1021/jo051883l
_journal_volume 71
_journal_year 2006
_chemical_absolute_configuration rmad
_chemical_formula_moiety
;
2(C26 H36 O4), 3(H2 O)
;
_chemical_formula_sum 'C52 H78 O11'
_chemical_formula_weight 879.14
_chemical_name_systematic
; 
 ? 
;
_space_group_IT_number 5
_symmetry_cell_setting monoclinic
_symmetry_space_group_name_Hall 'C 2y'
_symmetry_space_group_name_H-M 'C 1 2 1'
_atom_sites_solution_hydrogens geom
_atom_sites_solution_primary direct
_atom_sites_solution_secondary difmap
_audit_creation_method SHELXL-97
_cell_angle_alpha 90.00
_cell_angle_beta 104.720(6)
_cell_angle_gamma 90.00
_cell_formula_units_Z 2
_cell_length_a 32.809(10)
_cell_length_b 9.945(3)
_cell_length_c 8.492(3)
_cell_measurement_reflns_used 3863
_cell_measurement_temperature 88(2)
_cell_measurement_theta_max 52.773
_cell_measurement_theta_min 4.960
_cell_volume 2679.9(14)
_computing_cell_refinement 'Bruker-Nonius APEX 2'
_computing_data_collection 'Bruker-Nonius APEX 2'
_computing_data_reduction 'Bruker-Nonius SAINT'
_computing_molecular_graphics 'Bruker-Nonius SHELXTL'
_computing_publication_material 'Bruker-Nonius SHELXTL'
_computing_structure_refinement 'SHELXL-97 (Sheldrick, 1997)'
_computing_structure_solution 'SHELXS-97 (Sheldrick, 1990)'
_diffrn_ambient_temperature 88(2)
_diffrn_measured_fraction_theta_full 0.985
_diffrn_measured_fraction_theta_max 0.985
_diffrn_measurement_device_type 'CCD area detector'
_diffrn_measurement_method 'phi and omega scans'
_diffrn_radiation_monochromator graphite
_diffrn_radiation_source 'fine-focus sealed tube'
_diffrn_radiation_type MoK\a
_diffrn_radiation_wavelength 0.71073
_diffrn_reflns_av_R_equivalents 0.0802
_diffrn_reflns_av_sigmaI/netI 0.0934
_diffrn_reflns_limit_h_max 36
_diffrn_reflns_limit_h_min -40
_diffrn_reflns_limit_k_max 11
_diffrn_reflns_limit_k_min -12
_diffrn_reflns_limit_l_max 9
_diffrn_reflns_limit_l_min -10
_diffrn_reflns_number 11157
_diffrn_reflns_theta_full 26.41
_diffrn_reflns_theta_max 26.41
_diffrn_reflns_theta_min 2.15
_exptl_absorpt_coefficient_mu 0.075
_exptl_absorpt_correction_T_max 0.9948
_exptl_absorpt_correction_T_min 0.9356
_exptl_absorpt_correction_type multi-scan
_exptl_absorpt_process_details scale
_exptl_crystal_colour colourless
_exptl_crystal_density_diffrn 1.089
_exptl_crystal_density_method 'not measured'
_exptl_crystal_description plate
_exptl_crystal_F_000 956
_exptl_crystal_size_max 0.90
_exptl_crystal_size_mid 0.40
_exptl_crystal_size_min 0.07
_refine_diff_density_max 0.458
_refine_diff_density_min -0.213
_refine_diff_density_rms 0.051
_refine_ls_abs_structure_details 'Flack H D (1983), Acta Cryst. A39, 876-881'
_refine_ls_abs_structure_Flack 7.5(15)
_refine_ls_extinction_method none
_refine_ls_goodness_of_fit_ref 0.990
_refine_ls_hydrogen_treatment constr
_refine_ls_matrix_type full
_refine_ls_number_parameters 301
_refine_ls_number_reflns 5276
_refine_ls_number_restraints 5
_refine_ls_restrained_S_all 0.990
_refine_ls_R_factor_all 0.0907
_refine_ls_R_factor_gt 0.0618
_refine_ls_shift/su_max 0.015
_refine_ls_shift/su_mean 0.000
_refine_ls_structure_factor_coef Fsqd
_refine_ls_weighting_details 'calc w=1/[\s^2^(Fo^2^)+(0.0945P)^2^+0.0000P] where P=(Fo^2^+2Fc^2^)/3'
_refine_ls_weighting_scheme calc
_refine_ls_wR_factor_gt 0.1501
_refine_ls_wR_factor_ref 0.1611
_reflns_number_gt 3762
_reflns_number_total 5276
_reflns_threshold_expression >2sigma(I)
_cod_data_source_file jo051883lsi20050906_072419.cif
_cod_depositor_comments
;
The following automatic conversions were performed:
'_symmetry_cell_setting' value 'Monoclinic' changed to 'monoclinic'
according to '/home/saulius/struct/CIF-dictionaries/cif_core.dic'
dictionary named 'cif_core.dic' version 2.4.1 from 2010-06-29.

Automatic conversion script
Id: cif_fix_enum 1527 2010-12-29 10:47:43Z saulius 
;
_cod_original_sg_symbol_H-M 'C 2'
_cod_database_code 4021383

loop_
_symmetry_equiv_pos_as_xyz
'x, y, z'
'-x, y, -z'
'x+1/2, y+1/2, z'
'-x+1/2, y+1/2, -z'

loop_
_atom_site_label
_atom_site_type_symbol
_atom_site_fract_x
_atom_site_fract_y
_atom_site_fract_z
_atom_site_U_iso_or_equiv
_atom_site_adp_type
_atom_site_occupancy
_atom_site_symmetry_multiplicity
_atom_site_calc_flag
_atom_site_refinement_flags
O1 O 0.46597(8) 0.0407(3) 1.1371(3) 0.0449(7) Uani 1 1 d .
H1 H 0.4913 0.0394 1.1337 0.067 Uiso 1 1 calc R
O2 O 0.45493(7) 0.0693(2) 0.8683(3) 0.0336(6) Uani 1 1 d .
C1 C 0.44160(10) 0.0480(4) 0.9880(4) 0.0311(8) Uani 1 1 d .
C2 C 0.39677(11) 0.0294(3) 0.9786(4) 0.0285(7) Uani 1 1 d .
H2 H 0.3882 0.0038 1.0731 0.034 Uiso 1 1 calc R
C3 C 0.36772(10) 0.0481(3) 0.8380(4) 0.0251(7) Uani 1 1 d .
H3 H 0.3775 0.0724 0.7457 0.030 Uiso 1 1 calc R
C4 C 0.32304(10) 0.0345(3) 0.8151(4) 0.0232(7) Uani 1 1 d .
H4 H 0.3128 0.0002 0.9020 0.028 Uiso 1 1 calc R
C5 C 0.29501(10) 0.0687(3) 0.6744(4) 0.0240(7) Uani 1 1 d .
H5 H 0.3057 0.0992 0.5868 0.029 Uiso 1 1 calc R
C6 C 0.25024(10) 0.0617(3) 0.6492(4) 0.0228(7) Uani 1 1 d .
H6 H 0.2397 0.0206 0.7320 0.027 Uiso 1 1 calc R
C7 C 0.22208(10) 0.1085(3) 0.5182(4) 0.0232(7) Uani 1 1 d .
H7 H 0.2322 0.1478 0.4335 0.028 Uiso 1 1 calc R
C8 C 0.17528(10) 0.1023(3) 0.4979(4) 0.0211(6) Uani 1 1 d .
H8 H 0.1715 0.0584 0.5992 0.025 Uiso 1 1 calc R
C9 C 0.15419(10) 0.2406(3) 0.4920(4) 0.0218(7) Uani 1 1 d .
H9 H 0.1539 0.2842 0.3855 0.026 Uiso 1 1 calc R
C10 C 0.17704(10) 0.3337(3) 0.6296(4) 0.0257(7) Uani 1 1 d .
H10A H 0.1817 0.2862 0.7351 0.031 Uiso 1 1 calc R
H10B H 0.2049 0.3585 0.6134 0.031 Uiso 1 1 calc R
C11 C 0.15149(11) 0.4588(3) 0.6331(4) 0.0282(8) Uani 1 1 d .
H11 H 0.1655 0.5336 0.6929 0.034 Uiso 1 1 calc R
C12 C 0.11112(11) 0.4726(3) 0.5592(4) 0.0278(8) Uani 1 1 d .
C13 C 0.08543(10) 0.3568(3) 0.4686(4) 0.0272(7) Uani 1 1 d .
H13A H 0.0785 0.3754 0.3502 0.033 Uiso 1 1 calc R
H13B H 0.0586 0.3499 0.5014 0.033 Uiso 1 1 calc R
C14 C 0.10902(10) 0.2220(3) 0.5023(4) 0.0231(7) Uani 1 1 d .
H14 H 0.1098 0.1950 0.6165 0.028 Uiso 1 1 calc R
C15 C 0.08699(10) 0.1129(3) 0.3919(4) 0.0258(7) Uani 1 1 d .
H15 H 0.0571 0.1118 0.3673 0.031 Uiso 1 1 calc R
C16 C 0.10558(10) 0.0168(3) 0.3247(4) 0.0248(7) Uani 1 1 d .
C17 C 0.15276(10) 0.0077(3) 0.3555(4) 0.0209(7) Uani 1 1 d .
O17 O 0.16407(7) -0.12817(19) 0.4104(3) 0.0266(5) Uani 1 1 d .
H17 H 0.1893 -0.1426 0.4109 0.040 Uiso 1 1 calc R
C18 C 0.16694(10) 0.0300(3) 0.1971(4) 0.0217(7) Uani 1 1 d .
O3 O 0.20736(7) -0.0334(2) 0.2044(2) 0.0231(5) Uani 1 1 d .
C19 C 0.16988(10) -0.0883(3) 0.0944(4) 0.0207(7) Uani 1 1 d .
H19 H 0.1598 -0.1742 0.1328 0.025 Uiso 1 1 calc R
C20 C 0.16664(10) -0.0845(3) -0.0846(4) 0.0239(7) Uani 1 1 d .
H20 H 0.1822 -0.0035 -0.1083 0.029 Uiso 1 1 calc R
C21 C 0.18694(11) -0.2099(3) -0.1368(4) 0.0275(7) Uani 1 1 d .
H21B H 0.1704 -0.2897 -0.1209 0.033 Uiso 1 1 calc R
H21A H 0.1852 -0.2030 -0.2546 0.033 Uiso 1 1 calc R
C22 C 0.23279(11) -0.2323(3) -0.0457(4) 0.0315(8) Uani 1 1 d .
H22A H 0.2496 -0.1543 -0.0612 0.047 Uiso 1 1 calc R
H22B H 0.2435 -0.3131 -0.0880 0.047 Uiso 1 1 calc R
H22C H 0.2348 -0.2440 0.0706 0.047 Uiso 1 1 calc R
C23 C 0.12063(11) -0.0729(3) -0.1806(4) 0.0284(8) Uani 1 1 d .
H23A H 0.1048 -0.1503 -0.1563 0.043 Uiso 1 1 calc R
H23B H 0.1190 -0.0710 -0.2974 0.043 Uiso 1 1 calc R
H23C H 0.1085 0.0101 -0.1497 0.043 Uiso 1 1 calc R
C24 C 0.16100(11) 0.1682(3) 0.1230(4) 0.0242(7) Uani 1 1 d .
H24A H 0.1813 0.2303 0.1908 0.036 Uiso 1 1 calc R
H24B H 0.1323 0.1994 0.1165 0.036 Uiso 1 1 calc R
H24C H 0.1656 0.1651 0.0134 0.036 Uiso 1 1 calc R
C25 C 0.07998(11) -0.0881(3) 0.2148(4) 0.0314(8) Uani 1 1 d .
H25A H 0.0501 -0.0759 0.2105 0.047 Uiso 1 1 calc R
H25B H 0.0890 -0.1778 0.2573 0.047 Uiso 1 1 calc R
H25C H 0.0842 -0.0788 0.1051 0.047 Uiso 1 1 calc R
C26 C 0.08731(12) 0.6021(3) 0.5565(4) 0.0345(8) Uani 1 1 d .
H26A H 0.0654 0.5901 0.6153 0.052 Uiso 1 1 calc R
H26B H 0.0742 0.6275 0.4435 0.052 Uiso 1 1 calc R
H26C H 0.1068 0.6730 0.6090 0.052 Uiso 1 1 calc R
O5 O 0.0000 0.8655(11) 0.5000 0.190(5) Uani 1 2 d SD
H5A H 0.008(5) 0.807(13) 0.596(12) 0.285 Uiso 1 1 d D
O6 O 0.0373(2) 0.2035(7) 0.8439(14) 0.197(4) Uani 1 1 d D
H6A H 0.045(5) 0.109(5) 0.832(16) 0.296 Uiso 1 1 d D
H6B H 0.025(5) 0.214(13) 0.938(13) 0.296 Uiso 1 1 d D

loop_
_atom_site_aniso_label
_atom_site_aniso_U_11
_atom_site_aniso_U_22
_atom_site_aniso_U_33
_atom_site_aniso_U_23
_atom_site_aniso_U_13
_atom_site_aniso_U_12
O1 0.0205(14) 0.088(2) 0.0233(14) 0.0036(13) 0.0003(11) 0.0043(14)
O2 0.0249(14) 0.0492(15) 0.0259(13) 0.0024(10) 0.0053(10) -0.0001(10)
C1 0.025(2) 0.038(2) 0.030(2) 0.0016(15) 0.0071(16) 0.0028(15)
C2 0.027(2) 0.0325(18) 0.0260(19) 0.0037(14) 0.0063(15) 0.0013(14)
C3 0.027(2) 0.0230(16) 0.0254(17) -0.0013(12) 0.0070(14) 0.0023(13)
C4 0.0221(19) 0.0198(15) 0.0275(17) 0.0004(12) 0.0059(14) 0.0003(12)
C5 0.0262(19) 0.0224(16) 0.0247(18) -0.0016(11) 0.0090(14) -0.0015(12)
C6 0.0259(19) 0.0223(16) 0.0201(17) -0.0012(11) 0.0058(14) -0.0003(12)
C7 0.0273(18) 0.0219(16) 0.0205(17) -0.0019(11) 0.0065(14) -0.0011(13)
C8 0.0245(18) 0.0215(15) 0.0171(16) -0.0006(11) 0.0048(13) -0.0001(12)
C9 0.0226(18) 0.0227(16) 0.0205(17) 0.0002(11) 0.0059(14) 0.0002(11)
C10 0.026(2) 0.0279(17) 0.0222(18) -0.0020(12) 0.0039(14) -0.0013(13)
C11 0.040(2) 0.0230(17) 0.0223(18) -0.0055(12) 0.0083(16) -0.0028(14)
C12 0.034(2) 0.0273(17) 0.0238(18) -0.0012(12) 0.0107(16) 0.0029(14)
C13 0.0251(19) 0.0278(17) 0.0281(18) 0.0017(13) 0.0059(15) 0.0039(13)
C14 0.0268(19) 0.0247(16) 0.0175(16) 0.0002(11) 0.0051(14) 0.0011(12)
C15 0.0171(18) 0.0308(17) 0.0283(18) 0.0037(13) 0.0038(14) 0.0002(13)
C16 0.027(2) 0.0258(17) 0.0201(17) 0.0023(12) 0.0040(14) -0.0040(13)
C17 0.0241(19) 0.0149(15) 0.0225(17) -0.0001(10) 0.0035(14) -0.0007(11)
O17 0.0335(14) 0.0181(11) 0.0285(13) 0.0035(8) 0.0084(11) 0.0031(9)
C18 0.0216(18) 0.0218(15) 0.0202(16) -0.0003(12) 0.0022(13) -0.0009(12)
O3 0.0223(13) 0.0255(11) 0.0205(12) -0.0023(8) 0.0040(10) 0.0011(8)
C19 0.0212(18) 0.0181(15) 0.0221(17) 0.0026(11) 0.0039(13) -0.0012(11)
C20 0.029(2) 0.0219(16) 0.0215(17) 0.0001(11) 0.0071(14) -0.0011(12)
C21 0.037(2) 0.0231(16) 0.0246(17) -0.0005(12) 0.0110(16) 0.0018(13)
C22 0.034(2) 0.0320(19) 0.032(2) 0.0036(13) 0.0149(17) 0.0055(14)
C23 0.030(2) 0.0285(18) 0.0262(19) 0.0000(13) 0.0060(15) -0.0017(13)
C24 0.029(2) 0.0232(16) 0.0200(17) -0.0016(11) 0.0060(14) -0.0037(13)
C25 0.025(2) 0.0326(19) 0.037(2) -0.0053(14) 0.0090(16) -0.0074(14)
C26 0.041(2) 0.0331(19) 0.0289(19) -0.0036(14) 0.0075(16) 0.0063(15)
O5 0.122(7) 0.140(9) 0.358(18) 0.000 0.153(10) 0.000
O6 0.127(6) 0.102(5) 0.381(13) 0.018(6) 0.097(7) 0.042(4)

loop_
_atom_type_symbol
_atom_type_description
_atom_type_scat_dispersion_real
_atom_type_scat_dispersion_imag
_atom_type_scat_source
C C 0.0033 0.0016 'International Tables Vol C Tables 4.2.6.8 and 6.1.1.4'
H H 0.0000 0.0000 'International Tables Vol C Tables 4.2.6.8 and 6.1.1.4'
O O 0.0106 0.0060 'International Tables Vol C Tables 4.2.6.8 and 6.1.1.4'

loop_
_geom_angle_atom_site_label_1
_geom_angle_atom_site_label_2
_geom_angle_atom_site_label_3
_geom_angle
C1 O1 H1 109.5
O2 C1 O1 123.4(3)
O2 C1 C2 122.9(3)
O1 C1 C2 113.7(3)
C3 C2 C1 120.6(3)
C3 C2 H2 119.7
C1 C2 H2 119.7
C2 C3 C4 125.4(3)
C2 C3 H3 117.3
C4 C3 H3 117.3
C5 C4 C3 122.5(3)
C5 C4 H4 118.7
C3 C4 H4 118.7
C4 C5 C6 124.2(3)
C4 C5 H5 117.9
C6 C5 H5 117.9
C7 C6 C5 125.0(3)
C7 C6 H6 117.5
C5 C6 H6 117.5
C6 C7 C8 123.5(3)
C6 C7 H7 118.3
C8 C7 H7 118.3
C7 C8 C9 114.0(2)
C7 C8 C17 112.5(2)
C9 C8 C17 113.2(2)
C7 C8 H8 105.4
C9 C8 H8 105.4
C17 C8 H8 105.4
C14 C9 C10 109.0(2)
C14 C9 C8 109.1(2)
C10 C9 C8 112.8(3)
C14 C9 H9 108.6
C10 C9 H9 108.6
C8 C9 H9 108.6
C11 C10 C9 110.4(3)
C11 C10 H10A 109.6
C9 C10 H10A 109.6
C11 C10 H10B 109.6
C9 C10 H10B 109.6
H10A C10 H10B 108.1
C12 C11 C10 125.0(3)
C12 C11 H11 117.5
C10 C11 H11 117.5
C11 C12 C26 123.4(3)
C11 C12 C13 121.6(3)
C26 C12 C13 115.0(3)
C12 C13 C14 112.3(3)
C12 C13 H13A 109.2
C14 C13 H13A 109.2
C12 C13 H13B 109.2
C14 C13 H13B 109.2
H13A C13 H13B 107.9
C15 C14 C9 112.1(2)
C15 C14 C13 112.0(3)
C9 C14 C13 109.6(2)
C15 C14 H14 107.6
C9 C14 H14 107.6
C13 C14 H14 107.6
C16 C15 C14 125.9(3)
C16 C15 H15 117.1
C14 C15 H15 117.1
C15 C16 C17 122.0(3)
C15 C16 C25 121.1(3)
C17 C16 C25 116.9(3)
O17 C17 C16 106.3(2)
O17 C17 C18 107.8(2)
C16 C17 C18 111.3(2)
O17 C17 C8 106.3(2)
C16 C17 C8 111.2(2)
C18 C17 C8 113.5(2)
C17 O17 H17 109.5
O3 C18 C19 59.09(18)
O3 C18 C24 115.7(3)
C19 C18 C24 120.0(2)
O3 C18 C17 111.9(2)
C19 C18 C17 118.5(2)
C24 C18 C17 117.3(2)
C19 O3 C18 61.38(18)
O3 C19 C18 59.53(18)
O3 C19 C20 118.3(2)
C18 C19 C20 125.3(2)
O3 C19 H19 114.2
C18 C19 H19 114.2
C20 C19 H19 114.2
C19 C20 C23 110.5(3)
C19 C20 C21 110.4(2)
C23 C20 C21 110.5(3)
C19 C20 H20 108.4
C23 C20 H20 108.4
C21 C20 H20 108.4
C22 C21 C20 114.7(3)
C22 C21 H21B 108.6
C20 C21 H21B 108.6
C22 C21 H21A 108.6
C20 C21 H21A 108.6
H21B C21 H21A 107.6
C21 C22 H22A 109.5
C21 C22 H22B 109.5
H22A C22 H22B 109.5
C21 C22 H22C 109.5
H22A C22 H22C 109.5
H22B C22 H22C 109.5
C20 C23 H23A 109.5
C20 C23 H23B 109.5
H23A C23 H23B 109.5
C20 C23 H23C 109.5
H23A C23 H23C 109.5
H23B C23 H23C 109.5
C18 C24 H24A 109.5
C18 C24 H24B 109.5
H24A C24 H24B 109.5
C18 C24 H24C 109.5
H24A C24 H24C 109.5
H24B C24 H24C 109.5
C16 C25 H25A 109.5
C16 C25 H25B 109.5
H25A C25 H25B 109.5
C16 C25 H25C 109.5
H25A C25 H25C 109.5
H25B C25 H25C 109.5
C12 C26 H26A 109.5
C12 C26 H26B 109.5
H26A C26 H26B 109.5
C12 C26 H26C 109.5
H26A C26 H26C 109.5
H26B C26 H26C 109.5
H6A O6 H6B 110(3)

loop_
_geom_bond_atom_site_label_1
_geom_bond_atom_site_label_2
_geom_bond_distance
O1 C1 1.316(4)
O1 H1 0.8400
O2 C1 1.223(4)
C1 C2 1.464(5)
C2 C3 1.338(5)
C2 H2 0.9500
C3 C4 1.435(4)
C3 H3 0.9500
C4 C5 1.352(4)
C4 H4 0.9500
C5 C6 1.431(5)
C5 H5 0.9500
C6 C7 1.336(4)
C6 H6 0.9500
C7 C8 1.502(5)
C7 H7 0.9500
C8 C9 1.535(4)
C8 C17 1.562(4)
C8 H8 1.0000
C9 C14 1.518(5)
C9 C10 1.530(4)
C9 H9 1.0000
C10 C11 1.505(5)
C10 H10A 0.9900
C10 H10B 0.9900
C11 C12 1.321(5)
C11 H11 0.9500
C12 C26 1.503(5)
C12 C13 1.516(5)
C13 C14 1.538(4)
C13 H13A 0.9900
C13 H13B 0.9900
C14 C15 1.495(4)
C14 H14 1.0000
C15 C16 1.337(4)
C15 H15 0.9500
C16 C17 1.505(5)
C16 C25 1.505(4)
C17 O17 1.447(3)
C17 C18 1.547(4)
O17 H17 0.8400
C18 O3 1.456(4)
C18 C19 1.482(4)
C18 C24 1.504(4)
O3 C19 1.449(4)
C19 C20 1.497(4)
C19 H19 1.0000
C20 C23 1.527(5)
C20 C21 1.532(4)
C20 H20 1.0000
C21 C22 1.523(5)
C21 H21B 0.9900
C21 H21A 0.9900
C22 H22A 0.9800
C22 H22B 0.9800
C22 H22C 0.9800
C23 H23A 0.9800
C23 H23B 0.9800
C23 H23C 0.9800
C24 H24A 0.9800
C24 H24B 0.9800
C24 H24C 0.9800
C25 H25A 0.9800
C25 H25B 0.9800
C25 H25C 0.9800
C26 H26A 0.9800
C26 H26B 0.9800
C26 H26C 0.9800
O5 H5A 0.98(2)
O6 H6A 0.99(2)
O6 H6B 0.99(2)

loop_
_geom_torsion_atom_site_label_1
_geom_torsion_atom_site_label_2
_geom_torsion_atom_site_label_3
_geom_torsion_atom_site_label_4
_geom_torsion
O2 C1 C2 C3 -6.6(5)
O1 C1 C2 C3 172.9(3)
C1 C2 C3 C4 -179.1(3)
C2 C3 C4 C5 172.7(3)
C3 C4 C5 C6 -177.4(3)
C4 C5 C6 C7 172.3(3)
C5 C6 C7 C8 -178.5(3)
C6 C7 C8 C9 115.3(3)
C6 C7 C8 C17 -114.1(3)
C7 C8 C9 C14 -169.8(2)
C17 C8 C9 C14 60.0(3)
C7 C8 C9 C10 -48.5(3)
C17 C8 C9 C10 -178.7(2)
C14 C9 C10 C11 -50.0(3)
C8 C9 C10 C11 -171.3(3)
C9 C10 C11 C12 16.4(4)
C10 C11 C12 C26 -176.0(3)
C10 C11 C12 C13 3.4(5)
C11 C12 C13 C14 11.2(4)
C26 C12 C13 C14 -169.3(3)
C10 C9 C14 C15 -169.4(2)
C8 C9 C14 C15 -45.8(3)
C10 C9 C14 C13 65.6(3)
C8 C9 C14 C13 -170.8(2)
C12 C13 C14 C15 -170.2(3)
C12 C13 C14 C9 -45.1(3)
C9 C14 C15 C16 17.6(4)
C13 C14 C15 C16 141.3(3)
C14 C15 C16 C17 0.4(5)
C14 C15 C16 C25 -179.9(3)
C15 C16 C17 O17 126.9(3)
C25 C16 C17 O17 -52.8(3)
C15 C16 C17 C18 -116.0(3)
C25 C16 C17 C18 64.3(3)
C15 C16 C17 C8 11.6(4)
C25 C16 C17 C8 -168.1(3)
C7 C8 C17 O17 71.8(3)
C9 C8 C17 O17 -157.2(2)
C7 C8 C17 C16 -173.0(2)
C9 C8 C17 C16 -42.0(3)
C7 C8 C17 C18 -46.5(3)
C9 C8 C17 C18 84.5(3)
O17 C17 C18 O3 -38.8(3)
C16 C17 C18 O3 -155.0(2)
C8 C17 C18 O3 78.6(3)
O17 C17 C18 C19 26.9(4)
C16 C17 C18 C19 -89.3(3)
C8 C17 C18 C19 144.3(3)
O17 C17 C18 C24 -176.0(3)
C16 C17 C18 C24 67.8(3)
C8 C17 C18 C24 -58.6(4)
C24 C18 O3 C19 -111.1(3)
C17 C18 O3 C19 111.0(3)
C18 O3 C19 C20 116.4(3)
C24 C18 C19 O3 103.8(3)
C17 C18 C19 O3 -99.8(3)
O3 C18 C19 C20 -105.0(3)
C24 C18 C19 C20 -1.2(5)
C17 C18 C19 C20 155.3(3)
O3 C19 C20 C23 -149.7(2)
C18 C19 C20 C23 -78.6(4)
O3 C19 C20 C21 87.7(3)
C18 C19 C20 C21 158.9(3)
C19 C20 C21 C22 -56.3(3)
C23 C20 C21 C22 -178.9(3)

loop_
_cod_related_entry_id
_cod_related_entry_database
_cod_related_entry_code
1 ChemSpider 30658515
